data_7008860
loop_
_publ_author_name
'Berry, John F.'
'Cotton, F. Albert'
'Huang, Penglin'
'Murillo, Carlos A.'
'Wang, Xiaoping'

_publ_section_title
;
 A hardwon dirhodium paddlewheel with guanidinate type (hpp) bridging
 ligands
;
_journal_issue 23
_journal_name_full 'Dalton Transactions'
_journal_page_first 3713
_journal_paper_doi 10.1039/b513406d
_journal_year 2005
_chemical_formula_moiety 'C27 H47 N9 O6 Rh2, 2(C H2 Cl2)'
_chemical_formula_sum 'C29 H51 Cl4 N9 O6 Rh2'
_chemical_formula_weight 969.41
_chemical_name_common 'Rh2(hpp)(OAc)3(Hhpp)2, 2CH2Cl2'
_chemical_name_systematic
;
?
;
_space_group_IT_number 15
_symmetry_cell_setting monoclinic
_symmetry_space_group_name_Hall '-C 2yc'
_symmetry_space_group_name_H-M 'C 1 2/c 1'
_atom_sites_solution_hydrogens geom
_atom_sites_solution_primary direct
_atom_sites_solution_secondary difmap
_audit_creation_method SHELXL-97
_cell_angle_alpha 90.00
_cell_angle_beta 108.844(2)
_cell_angle_gamma 90.00
_cell_formula_units_Z 4
_cell_length_a 20.952(3)
_cell_length_b 13.2172(19)
_cell_length_c 14.875(2)
_cell_measurement_reflns_used 7575
_cell_measurement_temperature 213(2)
_cell_measurement_theta_max 27.5
_cell_measurement_theta_min 2.5
_cell_volume 3898.5(10)
_computing_cell_refinement SAINT
_computing_data_collection SMART
_computing_data_reduction SAINT
_computing_structure_refinement 'SHELXL-97 (Sheldrick, 1997)'
_computing_structure_solution 'SHELXS-97 (Sheldrick, 1990)'
_diffrn_ambient_temperature 213(2)
_diffrn_measured_fraction_theta_full 0.988
_diffrn_measured_fraction_theta_max 0.988
_diffrn_measurement_device_type 'Bruker SMART 1000 CCD'
_diffrn_measurement_method \w-scan
_diffrn_radiation_monochromator graphite
_diffrn_radiation_source 'normal-focus sealed tube'
_diffrn_radiation_type MoK\a
_diffrn_radiation_wavelength 0.71073
_diffrn_reflns_av_R_equivalents 0.0204
_diffrn_reflns_av_sigmaI/netI 0.0220
_diffrn_reflns_limit_h_max 27
_diffrn_reflns_limit_h_min -26
_diffrn_reflns_limit_k_max 16
_diffrn_reflns_limit_k_min -17
_diffrn_reflns_limit_l_max 14
_diffrn_reflns_limit_l_min -19
_diffrn_reflns_number 12802
_diffrn_reflns_theta_full 27.48
_diffrn_reflns_theta_max 27.48
_diffrn_reflns_theta_min 1.85
_diffrn_standards_number 0
_exptl_absorpt_coefficient_mu 1.173
_exptl_absorpt_correction_T_max 0.9018
_exptl_absorpt_correction_T_min 0.7581
_exptl_absorpt_correction_type multi-scan
_exptl_absorpt_process_details SADABS
_exptl_crystal_colour red-orange
_exptl_crystal_density_diffrn 1.652
_exptl_crystal_density_method 'not measured'
_exptl_crystal_description block
_exptl_crystal_F_000 1976
_exptl_crystal_size_max 0.25
_exptl_crystal_size_mid 0.15
_exptl_crystal_size_min 0.09
_refine_diff_density_max 0.743
_refine_diff_density_min -0.649
_refine_diff_density_rms 0.071
_refine_ls_extinction_method none
_refine_ls_goodness_of_fit_ref 1.065
_refine_ls_hydrogen_treatment noref
_refine_ls_matrix_type full
_refine_ls_number_parameters 249
_refine_ls_number_reflns 4420
_refine_ls_number_restraints 4
_refine_ls_restrained_S_all 1.068
_refine_ls_R_factor_all 0.0353
_refine_ls_R_factor_gt 0.0281
_refine_ls_shift/su_max 0.002
_refine_ls_shift/su_mean 0.000
_refine_ls_structure_factor_coef Fsqd
_refine_ls_weighting_details 'calc w=1/[\s^2^(Fo^2^)+(0.0322P)^2^+7.4775P] where P=(Fo^2^+2Fc^2^)/3'
_refine_ls_weighting_scheme calc
_refine_ls_wR_factor_gt 0.0692
_refine_ls_wR_factor_ref 0.0747
_reflns_number_gt 3754
_reflns_number_total 4420
_reflns_threshold_expression I>2sigma(I)
_cod_data_source_file b513406d.txt
_cod_data_source_block Three2CH2Cl2
_cod_depositor_comments
;
The following automatic conversions were performed:
'_symmetry_cell_setting' value 'Monoclinic' changed to 'monoclinic'
according to '/home/saulius/struct/CIF-dictionaries/cif_core.dic'
dictionary named 'cif_core.dic' version 2.4.1 from 2010-06-29.

Automatic conversion script
Id: cif_fix_enum 1527 2010-12-29 10:47:43Z saulius 
;
_cod_original_sg_symbol_H-M C2/c
_cod_database_code 7008860

loop_
_symmetry_equiv_pos_as_xyz
'x, y, z'
'-x, y, -z+1/2'
'x+1/2, y+1/2, z'
'-x+1/2, y+1/2, -z+1/2'
'-x, -y, -z'
'x, -y, z-1/2'
'-x+1/2, -y+1/2, -z'
'x+1/2, -y+1/2, z-1/2'

loop_
_atom_site_label
_atom_site_type_symbol
_atom_site_fract_x
_atom_site_fract_y
_atom_site_fract_z
_atom_site_U_iso_or_equiv
_atom_site_adp_type
_atom_site_occupancy
_atom_site_symmetry_multiplicity
_atom_site_calc_flag
_atom_site_refinement_flags
_atom_site_disorder_assembly
_atom_site_disorder_group
Rh1 Rh 0.440172(8) 0.633459(14) 0.239818(12) 0.02703(7) Uani 1 1 d . . .
N1 N 0.44166(9) 0.48180(16) 0.22627(14) 0.0307(4) Uani 1 1 d . . .
N2 N 0.5000 0.3261(2) 0.2500 0.0349(6) Uani 1 2 d S . .
N3 N 0.32704(10) 0.64764(16) 0.22098(15) 0.0327(5) Uani 1 1 d . . .
N4 N 0.22472(11) 0.60311(18) 0.24602(17) 0.0389(5) Uani 1 1 d . . .
N5 N 0.32862(11) 0.5602(2) 0.35414(16) 0.0405(5) Uani 1 1 d . . .
H5 H 0.3686(16) 0.559(2) 0.367(2) 0.049 Uiso 1 1 d . . .
O1 O 0.44609(9) 0.79127(14) 0.24950(13) 0.0387(4) Uani 1 1 d . . .
O2 O 0.42185(8) 0.64423(13) 0.09603(12) 0.0344(4) Uani 1 1 d . . .
O3 O 0.53251(8) 0.62534(13) 0.11464(12) 0.0318(4) Uani 1 1 d . . .
C1 C 0.37827(12) 0.4271(2) 0.18958(19) 0.0368(6) Uani 1 1 d . . .
H1A H 0.3443 0.4711 0.1466 0.044 Uiso 1 1 calc R . .
H1B H 0.3623 0.4083 0.2424 0.044 Uiso 1 1 calc R . .
C2 C 0.38650(13) 0.3327(2) 0.1368(2) 0.0430(6) Uani 1 1 d . . .
H2A H 0.3437 0.2956 0.1146 0.052 Uiso 1 1 calc R . .
H2B H 0.3997 0.3510 0.0815 0.052 Uiso 1 1 calc R . .
C3 C 0.44021(14) 0.2673(2) 0.2038(2) 0.0447(6) Uani 1 1 d . . .
H3A H 0.4229 0.2380 0.2518 0.054 Uiso 1 1 calc R . .
H3B H 0.4517 0.2117 0.1682 0.054 Uiso 1 1 calc R . .
C4 C 0.5000 0.4314(3) 0.2500 0.0284(7) Uani 1 2 d S . .
C5 C 0.47090(12) 0.63632(19) 0.06481(18) 0.0318(5) Uani 1 1 d . B .
C6 C 0.45625(14) 0.6417(2) -0.04116(19) 0.0412(6) Uani 1 1 d . . .
H6A H 0.4980 0.6345 -0.0556 0.062 Uiso 0.50 1 calc PR A 1
H6B H 0.4358 0.7065 -0.0645 0.062 Uiso 0.50 1 calc PR A 1
H6C H 0.4256 0.5876 -0.0716 0.062 Uiso 0.50 1 calc PR A 1
H6D H 0.4713 0.5798 -0.0631 0.062 Uiso 0.50 1 calc PR A 2
H6E H 0.4799 0.6989 -0.0563 0.062 Uiso 0.50 1 calc PR A 2
H6F H 0.4081 0.6498 -0.0723 0.062 Uiso 0.50 1 calc PR A 2
C7 C 0.5000 0.8348(3) 0.2500 0.0407(8) Uani 1 2 d S . .
C8 C 0.5000 0.9491(3) 0.2500 0.0680(15) Uani 1 2 d S . .
H8A H 0.5437 0.9735 0.2502 0.102 Uiso 0.50 1 calc PR B .
H8B H 0.4909 0.9735 0.3061 0.102 Uiso 0.50 1 calc PR . .
H8C H 0.4654 0.9735 0.1936 0.102 Uiso 0.50 1 calc PR . .
C9A C 0.28912(14) 0.7005(3) 0.1331(2) 0.0511(8) Uani 0.55 1 d PD B 1
H9AA H 0.2914 0.6597 0.0792 0.061 Uiso 0.55 1 calc PR B 1
H9AB H 0.3120 0.7647 0.1310 0.061 Uiso 0.55 1 calc PR B 1
C10A C 0.2178(2) 0.7225(5) 0.1194(5) 0.0460(13) Uani 0.55 1 d PD B 1
H10A H 0.2149 0.7873 0.1499 0.055 Uiso 0.55 1 calc PR B 1
H10B H 0.1939 0.7300 0.0513 0.055 Uiso 0.55 1 calc PR B 1
C11A C 0.18429(16) 0.6466(3) 0.1569(3) 0.0732(13) Uani 0.55 1 d PD B 1
H11A H 0.1695 0.5922 0.1100 0.088 Uiso 0.55 1 calc PR B 1
H11B H 0.1439 0.6766 0.1654 0.088 Uiso 0.55 1 calc PR B 1
C9B C 0.28912(14) 0.7005(3) 0.1331(2) 0.0511(8) Uani 0.45 1 d PD B 2
H9BA H 0.2899 0.7733 0.1459 0.061 Uiso 0.45 1 calc PR B 2
H9BB H 0.3116 0.6895 0.0855 0.061 Uiso 0.45 1 calc PR B 2
C10B C 0.2206(3) 0.6680(7) 0.0949(5) 0.056(2) Uani 0.45 1 d PD B 2
H10C H 0.1959 0.7204 0.0508 0.067 Uiso 0.45 1 calc PR B 2
H10D H 0.2200 0.6070 0.0572 0.067 Uiso 0.45 1 calc PR B 2
C11B C 0.18429(16) 0.6466(3) 0.1569(3) 0.0732(13) Uani 0.45 1 d PD B 2
H11C H 0.1477 0.5996 0.1255 0.088 Uiso 0.45 1 calc PR B 2
H11D H 0.1638 0.7093 0.1697 0.088 Uiso 0.45 1 calc PR B 2
C12 C 0.29360(12) 0.60619(18) 0.27092(17) 0.0300(5) Uani 1 1 d . B .
C13A C 0.18981(15) 0.5559(3) 0.3043(3) 0.0711(12) Uani 0.48 1 d PD B 1
H13A H 0.1532 0.6006 0.3073 0.085 Uiso 0.48 1 calc PR B 1
H13B H 0.1694 0.4927 0.2739 0.085 Uiso 0.48 1 calc PR B 1
C13B C 0.18981(15) 0.5559(3) 0.3043(3) 0.0711(12) Uani 0.52 1 d PD B 2
H13C H 0.1522 0.5167 0.2624 0.085 Uiso 0.52 1 calc PR B 2
H13D H 0.1703 0.6097 0.3326 0.085 Uiso 0.52 1 calc PR B 2
C14A C 0.2314(3) 0.5342(7) 0.3977(7) 0.059(3) Uani 0.48 1 d PD B 1
H14A H 0.2292 0.5927 0.4372 0.070 Uiso 0.48 1 calc PR B 1
H14B H 0.2110 0.4771 0.4205 0.070 Uiso 0.48 1 calc PR B 1
C14B C 0.2281(3) 0.4896(6) 0.3802(7) 0.060(3) Uani 0.52 1 d PD B 2
H14C H 0.2097 0.4944 0.4328 0.072 Uiso 0.52 1 calc PR B 2
H14D H 0.2221 0.4197 0.3571 0.072 Uiso 0.52 1 calc PR B 2
C15A C 0.29897(16) 0.5115(4) 0.4159(3) 0.0755(13) Uani 0.48 1 d PD B 1
H15A H 0.3036 0.4381 0.4106 0.091 Uiso 0.48 1 calc PR B 1
H15B H 0.3240 0.5308 0.4815 0.091 Uiso 0.48 1 calc PR B 1
C15B C 0.29897(16) 0.5115(4) 0.4159(3) 0.0755(13) Uani 0.52 1 d PD B 2
H15C H 0.3072 0.5538 0.4726 0.091 Uiso 0.52 1 calc PR B 2
H15D H 0.3229 0.4475 0.4364 0.091 Uiso 0.52 1 calc PR B 2
C1S C 0.12384(16) 0.3194(3) 0.0961(3) 0.0578(8) Uani 1 1 d . . .
H1SA H 0.1185 0.3197 0.1592 0.069 Uiso 1 1 calc R . .
H1SB H 0.1127 0.2514 0.0694 0.069 Uiso 1 1 calc R . .
Cl1 Cl 0.06731(6) 0.40573(10) 0.02357(9) 0.0909(3) Uani 1 1 d . . .
Cl2 Cl 0.20738(5) 0.34552(10) 0.10791(11) 0.0952(4) Uani 1 1 d . . .

loop_
_atom_site_aniso_label
_atom_site_aniso_U_11
_atom_site_aniso_U_22
_atom_site_aniso_U_33
_atom_site_aniso_U_23
_atom_site_aniso_U_13
_atom_site_aniso_U_12
Rh1 0.02457(10) 0.03496(11) 0.02590(10) 0.00143(7) 0.01416(7) 0.00139(7)
N1 0.0245(10) 0.0367(11) 0.0320(11) -0.0015(8) 0.0107(8) -0.0007(8)
N2 0.0303(14) 0.0350(15) 0.0390(17) 0.000 0.0108(13) 0.000
N3 0.0300(10) 0.0416(12) 0.0315(11) 0.0073(9) 0.0167(9) 0.0069(8)
N4 0.0304(10) 0.0465(12) 0.0436(13) 0.0110(10) 0.0171(9) 0.0027(9)
N5 0.0310(11) 0.0603(15) 0.0343(12) 0.0118(10) 0.0163(10) 0.0008(10)
O1 0.0391(10) 0.0362(9) 0.0510(11) 0.0021(8) 0.0286(9) 0.0020(7)
O2 0.0287(8) 0.0500(11) 0.0287(9) 0.0039(7) 0.0149(7) 0.0041(7)
O3 0.0272(8) 0.0447(10) 0.0275(8) 0.0006(7) 0.0143(7) 0.0018(7)
C1 0.0272(11) 0.0477(15) 0.0375(14) -0.0082(11) 0.0134(10) -0.0033(10)
C2 0.0339(13) 0.0512(16) 0.0428(15) -0.0139(13) 0.0111(12) -0.0051(12)
C3 0.0428(15) 0.0405(15) 0.0525(17) -0.0076(13) 0.0178(13) -0.0067(12)
C4 0.0278(15) 0.0371(17) 0.0231(15) 0.000 0.0122(13) 0.000
C5 0.0321(12) 0.0386(13) 0.0288(12) 0.0021(10) 0.0156(10) 0.0012(10)
C6 0.0357(13) 0.0637(18) 0.0278(13) 0.0044(12) 0.0154(11) 0.0052(12)
C7 0.045(2) 0.0372(19) 0.050(2) 0.000 0.0293(18) 0.000
C8 0.060(3) 0.040(2) 0.123(5) 0.000 0.055(3) 0.000
C9A 0.0381(15) 0.066(2) 0.0563(19) 0.0288(16) 0.0245(14) 0.0140(13)
C10A 0.032(3) 0.065(4) 0.042(3) 0.015(3) 0.013(2) 0.011(3)
C11A 0.0313(15) 0.111(3) 0.073(2) 0.052(2) 0.0100(15) 0.0033(17)
C9B 0.0381(15) 0.066(2) 0.0563(19) 0.0288(16) 0.0245(14) 0.0140(13)
C10B 0.069(5) 0.071(5) 0.030(4) 0.011(4) 0.020(3) 0.026(5)
C11B 0.0313(15) 0.111(3) 0.073(2) 0.052(2) 0.0100(15) 0.0033(17)
C12 0.0304(11) 0.0315(12) 0.0327(12) -0.0010(10) 0.0165(10) 0.0022(9)
C13A 0.0353(15) 0.105(3) 0.078(3) 0.046(2) 0.0261(16) -0.0010(17)
C13B 0.0353(15) 0.105(3) 0.078(3) 0.046(2) 0.0261(16) -0.0010(17)
C14A 0.064(5) 0.055(6) 0.080(6) 0.032(5) 0.056(5) 0.010(4)
C14B 0.043(3) 0.048(5) 0.091(7) 0.048(5) 0.024(4) 0.002(3)
C15A 0.0420(17) 0.131(4) 0.052(2) 0.044(2) 0.0123(15) -0.017(2)
C15B 0.0420(17) 0.131(4) 0.052(2) 0.044(2) 0.0123(15) -0.017(2)
C1S 0.0503(18) 0.064(2) 0.066(2) 0.0108(17) 0.0290(16) -0.0015(15)
Cl1 0.0820(7) 0.0860(7) 0.0896(8) 0.0145(6) 0.0066(6) 0.0205(6)
Cl2 0.0553(5) 0.1031(8) 0.1401(11) 0.0399(8) 0.0494(7) -0.0027(5)

loop_
_atom_type_symbol
_atom_type_description
_atom_type_scat_dispersion_real
_atom_type_scat_dispersion_imag
_atom_type_scat_source
C C 0.0033 0.0016 'International Tables Vol C Tables 4.2.6.8 and 6.1.1.4'
H H 0.0000 0.0000 'International Tables Vol C Tables 4.2.6.8 and 6.1.1.4'
N N 0.0061 0.0033 'International Tables Vol C Tables 4.2.6.8 and 6.1.1.4'
O O 0.0106 0.0060 'International Tables Vol C Tables 4.2.6.8 and 6.1.1.4'
Rh Rh -1.1178 0.9187 'International Tables Vol C Tables 4.2.6.8 and 6.1.1.4'
Cl Cl 0.1484 0.1585 'International Tables Vol C Tables 4.2.6.8 and 6.1.1.4'

loop_
_geom_angle_atom_site_label_1
_geom_angle_atom_site_label_2
_geom_angle_atom_site_label_3
_geom_angle
_geom_angle_site_symmetry_1
_geom_angle_site_symmetry_3
_geom_angle_publ_flag
N1 Rh1 O2 88.20(7) . . ?
N1 Rh1 O3 92.60(7) . 2_655 ?
O2 Rh1 O3 174.83(6) . 2_655 ?
N1 Rh1 O1 174.86(7) . . ?
O2 Rh1 O1 89.40(7) . . ?
O3 Rh1 O1 89.39(7) 2_655 . ?
N1 Rh1 N3 96.74(7) . . ?
O2 Rh1 N3 91.65(7) . . ?
O3 Rh1 N3 93.32(7) 2_655 . ?
O1 Rh1 N3 87.88(7) . . ?
N1 Rh1 Rh1 87.92(5) . 2_655 ?
O2 Rh1 Rh1 88.17(5) . 2_655 ?
O3 Rh1 Rh1 86.76(5) 2_655 2_655 ?
O1 Rh1 Rh1 87.45(5) . 2_655 ?
N3 Rh1 Rh1 175.33(5) . 2_655 ?
C4 N1 C1 119.9(2) . . ?
C4 N1 Rh1 120.78(18) . . ?
C1 N1 Rh1 119.35(15) . . ?
C4 N2 C3 122.51(16) . . ?
C4 N2 C3 122.51(16) . 2_655 ?
C3 N2 C3 115.0(3) . 2_655 ?
C12 N3 C9A 118.3(2) . . ?
C12 N3 Rh1 128.44(17) . . ?
C9A N3 Rh1 112.75(15) . . ?
C12 N4 C11A 119.4(2) . . ?
C12 N4 C13A 123.0(2) . . ?
C11A N4 C13A 117.6(2) . . ?
C12 N5 C15A 124.8(2) . . ?
C7 O1 Rh1 119.12(19) . . ?
C5 O2 Rh1 118.53(16) . . ?
C5 O3 Rh1 119.52(15) . 2_655 ?
N1 C1 C2 111.2(2) . . ?
C3 C2 C1 108.4(2) . . ?
N2 C3 C2 110.7(2) . . ?
N1 C4 N1 120.2(3) . 2_655 ?
N1 C4 N2 119.91(15) . . ?
N1 C4 N2 119.91(15) 2_655 . ?
O2 C5 O3 126.1(2) . . ?
O2 C5 C6 117.8(2) . . ?
O3 C5 C6 116.1(2) . . ?
O1 C7 O1 125.9(4) 2_655 . ?
O1 C7 C8 117.04(18) 2_655 . ?
O1 C7 C8 117.04(18) . . ?
N3 C9A C10A 116.8(3) . . ?
C11A C10A C9A 114.2(4) . . ?
C10A C11A N4 114.8(3) . . ?
N3 C12 N5 118.5(2) . . ?
N3 C12 N4 125.1(2) . . ?
N5 C12 N4 116.4(2) . . ?
C14A C13A N4 114.1(4) . . ?
C15A C14A C13A 120.2(8) . . ?
C14A C15A N5 114.1(4) . . ?
Cl2 C1S Cl1 113.17(19) . . ?

loop_
_geom_bond_atom_site_label_1
_geom_bond_atom_site_label_2
_geom_bond_distance
_geom_bond_site_symmetry_2
_geom_bond_publ_flag
Rh1 N1 2.016(2) . ?
Rh1 O2 2.0523(18) . ?
Rh1 O3 2.0557(17) 2_655 ?
Rh1 O1 2.0917(19) . ?
Rh1 N3 2.303(2) . ?
Rh1 Rh1 2.4262(5) 2_655 ?
N1 C4 1.335(3) . ?
N1 C1 1.455(3) . ?
N2 C4 1.392(5) . ?
N2 C3 1.445(3) . ?
N2 C3 1.445(3) 2_655 ?
N3 C12 1.296(3) . ?
N3 C9A 1.469(3) . ?
N4 C12 1.370(3) . ?
N4 C11A 1.442(4) . ?
N4 C13A 1.445(4) . ?
N5 C12 1.361(3) . ?
N5 C15A 1.419(4) . ?
O1 C7 1.266(2) . ?
O2 C5 1.261(3) . ?
O3 C5 1.272(3) . ?
O3 Rh1 2.0557(17) 2_655 ?
C1 C2 1.513(4) . ?
C2 C3 1.510(4) . ?
C4 N1 1.336(3) 2_655 ?
C5 C6 1.507(3) . ?
C7 O1 1.265(2) 2_655 ?
C7 C8 1.510(6) . ?
C9A C10A 1.471(5) . ?
C10A C11A 1.436(6) . ?
C13A C14A 1.411(8) . ?
C14A C15A 1.386(7) . ?
C1S Cl2 1.736(3) . ?
C1S Cl1 1.744(4) . ?
